data_7028779
loop_
_publ_author_name
'Mandal, Abhishek'
'Kundu, Tanaya'
'Ehret, Fabian'
'Bubrin, Martina'
'Mobin, Shaikh M.'
'Kaim, Wolfgang'
'Lahiri, Goutam Kumar'

_publ_section_title
;
 Varying electronic structural forms of ruthenium complexes of
 non-innocent 9,10-phenanthrenequinonoid ligands.
;
_journal_issue 6
_journal_name_full 'Dalton transactions (Cambridge, England : 2003)'
_journal_page_first 2473
_journal_page_last 2487
_journal_paper_doi 10.1039/c3dt53104j
_journal_volume 43
_journal_year 2014
_chemical_formula_sum 'C24 H22 O6 Ru'
_chemical_formula_weight 507.50
_chemical_name_systematic
;
 ?
;
_space_group_IT_number 2
_symmetry_cell_setting triclinic
_symmetry_space_group_name_Hall '-P 1'
_symmetry_space_group_name_H-M 'P -1'
_atom_sites_solution_hydrogens geom
_atom_sites_solution_primary direct
_atom_sites_solution_secondary difmap
_audit_creation_method SHELXL-97
_cell_angle_alpha 79.577(4)
_cell_angle_beta 84.280(3)
_cell_angle_gamma 84.316(3)
_cell_formula_units_Z 2
_cell_length_a 7.4141(2)
_cell_length_b 8.9708(4)
_cell_length_c 16.1229(7)
_cell_measurement_reflns_used 4116
_cell_measurement_temperature 150(2)
_cell_measurement_theta_max 71.7362
_cell_measurement_theta_min 5.0260
_cell_volume 1045.79(7)
_computing_cell_refinement 'CrysAlis RED, Oxford Diffraction Ltd.,'
_computing_data_collection 'CrysAlis CCD, Oxford Diffraction Ltd.,'
_computing_data_reduction 'CrysAlis RED, Oxford Diffraction Ltd.,'
_computing_molecular_graphics Ortep3
_computing_publication_material Shelx97
_computing_structure_refinement 'SHELXL-97 (Sheldrick, 1997)'
_computing_structure_solution 'SHELXS-97 (Sheldrick, 1997)'
_diffrn_ambient_temperature 150(2)
_diffrn_detector_area_resol_mean 15.9948
_diffrn_measured_fraction_theta_full 0.998
_diffrn_measured_fraction_theta_max 0.998
_diffrn_measurement_device_type 'OXFORD DIFFRACTION SUPER NOVA'
_diffrn_measurement_method \w/q-scan
_diffrn_radiation_monochromator graphite
_diffrn_radiation_source 'Micro-Focus (Cu) X-ray Source'
_diffrn_radiation_type CuK\a
_diffrn_radiation_wavelength 1.54180
_diffrn_reflns_av_R_equivalents 0.0289
_diffrn_reflns_av_sigmaI/netI 0.0381
_diffrn_reflns_limit_h_max 8
_diffrn_reflns_limit_h_min -4
_diffrn_reflns_limit_k_max 10
_diffrn_reflns_limit_k_min -10
_diffrn_reflns_limit_l_max 18
_diffrn_reflns_limit_l_min -18
_diffrn_reflns_number 6369
_diffrn_reflns_theta_full 65.07
_diffrn_reflns_theta_max 65.07
_diffrn_reflns_theta_min 5.03
_exptl_absorpt_coefficient_mu 6.406
_exptl_absorpt_correction_T_max 0.3757
_exptl_absorpt_correction_T_min 0.2671
_exptl_absorpt_correction_type multi-scan
_exptl_absorpt_process_details
;
(CrysAlis RED; Oxford Diffraction, 2009)
;
_exptl_crystal_colour black
_exptl_crystal_density_diffrn 1.612
_exptl_crystal_density_method 'not measured'
_exptl_crystal_description block
_exptl_crystal_F_000 516
_exptl_crystal_size_max 0.28
_exptl_crystal_size_mid 0.23
_exptl_crystal_size_min 0.19
_refine_diff_density_max 1.978
_refine_diff_density_min -1.002
_refine_diff_density_rms 0.143
_refine_ls_extinction_method none
_refine_ls_goodness_of_fit_ref 1.062
_refine_ls_hydrogen_treatment riding
_refine_ls_matrix_type full
_refine_ls_number_parameters 284
_refine_ls_number_reflns 3561
_refine_ls_number_restraints 0
_refine_ls_restrained_S_all 1.062
_refine_ls_R_factor_all 0.0468
_refine_ls_R_factor_gt 0.0446
_refine_ls_shift/su_max 0.000
_refine_ls_shift/su_mean 0.000
_refine_ls_structure_factor_coef Fsqd
_refine_ls_weighting_details 'calc w=1/[\s^2^(Fo^2^)+(0.0947P)^2^+0.4328P] where P=(Fo^2^+2Fc^2^)/3'
_refine_ls_weighting_scheme calc
_refine_ls_wR_factor_gt 0.1262
_refine_ls_wR_factor_ref 0.1297
_reflns_number_gt 3354
_reflns_number_total 3561
_reflns_threshold_expression >2sigma(I)
_cod_data_source_file c3dt53104j.txt
_cod_data_source_block 1
_cod_depositor_comments
;
The following automatic conversions were performed:

'_symmetry_cell_setting' value 'Triclinic' changed to 'triclinic'
according to
/usr/data/users/saulius/automatic-downloads/current/RSC/lib/dictionaries/cif_core.dic
dictionary named 'cif_core.dic' version 2.4.2 from 2011-04-26.

Automatic conversion script
Id: cif_fix_values 2281 2013-09-26 08:29:07Z andrius 
;
_cod_database_code 7028779

loop_
_symmetry_equiv_pos_as_xyz
'x, y, z'
'-x, -y, -z'

loop_
_atom_site_label
_atom_site_type_symbol
_atom_site_fract_x
_atom_site_fract_y
_atom_site_fract_z
_atom_site_U_iso_or_equiv
_atom_site_adp_type
_atom_site_occupancy
_atom_site_symmetry_multiplicity
_atom_site_calc_flag
_atom_site_refinement_flags
Ru1 Ru 0.31623(4) 0.60258(3) 0.285665(17) 0.02358(16) Uani 1 1 d .
O1 O 0.3744(4) 0.6994(3) 0.16513(18) 0.0243(6) Uani 1 1 d .
O2 O 0.2670(4) 0.4327(3) 0.22854(18) 0.0259(6) Uani 1 1 d .
O3 O 0.5786(4) 0.5187(4) 0.29810(19) 0.0301(7) Uani 1 1 d .
O4 O 0.2358(4) 0.4967(3) 0.40261(18) 0.0285(6) Uani 1 1 d .
O5 O 0.3677(4) 0.7806(3) 0.33792(19) 0.0294(7) Uani 1 1 d .
O6 O 0.0578(4) 0.6798(4) 0.27124(19) 0.0296(7) Uani 1 1 d .
C1 C 0.3185(5) 0.6238(4) 0.1127(3) 0.0224(8) Uani 1 1 d .
C2 C 0.3285(5) 0.6757(4) 0.0228(3) 0.0218(8) Uani 1 1 d .
C3 C 0.3872(5) 0.8198(5) -0.0118(3) 0.0259(8) Uani 1 1 d .
H3 H 0.4151 0.8850 0.0247 0.031 Uiso 1 1 calc R
C4 C 0.4045(5) 0.8669(4) -0.0977(3) 0.0270(9) Uani 1 1 d .
H4 H 0.4438 0.9646 -0.1208 0.032 Uiso 1 1 calc R
C5 C 0.3637(5) 0.7702(5) -0.1513(3) 0.0297(9) Uani 1 1 d .
H5 H 0.3776 0.8019 -0.2109 0.036 Uiso 1 1 calc R
C6 C 0.3035(5) 0.6291(5) -0.1179(3) 0.0271(9) Uani 1 1 d .
H6 H 0.2751 0.5653 -0.1550 0.032 Uiso 1 1 calc R
C7 C 0.2834(5) 0.5782(4) -0.0303(3) 0.0224(8) Uani 1 1 d .
C8 C 0.2216(5) 0.4272(4) 0.0064(3) 0.0231(8) Uani 1 1 d .
C9 C 0.1768(5) 0.3263(5) -0.0440(3) 0.0271(9) Uani 1 1 d .
H9 H 0.1815 0.3568 -0.1037 0.033 Uiso 1 1 calc R
C10 C 0.1256(6) 0.1825(5) -0.0080(3) 0.0324(10) Uani 1 1 d .
H10 H 0.0978 0.1151 -0.0432 0.039 Uiso 1 1 calc R
C11 C 0.1148(6) 0.1363(5) 0.0796(3) 0.0321(10) Uani 1 1 d .
H11 H 0.0798 0.0378 0.1040 0.039 Uiso 1 1 calc R
C12 C 0.1545(5) 0.2328(5) 0.1299(3) 0.0283(9) Uani 1 1 d .
H12 H 0.1455 0.2015 0.1896 0.034 Uiso 1 1 calc R
C13 C 0.2088(5) 0.3784(4) 0.0948(3) 0.0221(8) Uani 1 1 d .
C14 C 0.2589(5) 0.4764(4) 0.1482(2) 0.0223(8) Uani 1 1 d .
C15 C 0.8267(6) 0.3569(6) 0.3496(3) 0.0394(11) Uani 1 1 d .
H15A H 0.8474 0.3008 0.3022 0.059 Uiso 1 1 calc R
H15B H 0.8591 0.2893 0.4018 0.059 Uiso 1 1 calc R
H15C H 0.9023 0.4432 0.3386 0.059 Uiso 1 1 calc R
C16 C 0.6284(6) 0.4147(5) 0.3592(3) 0.0300(9) Uani 1 1 d .
C17 C 0.5194(6) 0.3547(5) 0.4296(3) 0.0345(10) Uani 1 1 d .
H17 H 0.5754 0.2766 0.4690 0.041 Uiso 1 1 calc R
C18 C 0.3341(6) 0.3973(5) 0.4489(3) 0.0303(9) Uani 1 1 d .
C19 C 0.2397(7) 0.3217(6) 0.5296(3) 0.0380(10) Uani 1 1 d .
H19A H 0.1341 0.3880 0.5460 0.057 Uiso 1 1 calc R
H19B H 0.3238 0.3027 0.5742 0.057 Uiso 1 1 calc R
H19C H 0.1993 0.2250 0.5214 0.057 Uiso 1 1 calc R
C20 C 0.3268(8) 1.0239(6) 0.3749(4) 0.0489(13) Uani 1 1 d .
H20A H 0.2702 1.0244 0.4324 0.073 Uiso 1 1 calc R
H20B H 0.2964 1.1221 0.3392 0.073 Uiso 1 1 calc R
H20C H 0.4591 1.0065 0.3763 0.073 Uiso 1 1 calc R
C21 C 0.2571(6) 0.8986(5) 0.3389(3) 0.0307(9) Uani 1 1 d .
C22 C 0.0818(6) 0.9187(5) 0.3114(3) 0.0345(10) Uani 1 1 d .
H22 H 0.0173 1.0148 0.3141 0.041 Uiso 1 1 calc R
C23 C -0.0088(6) 0.8146(5) 0.2807(3) 0.0303(9) Uani 1 1 d .
C24 C -0.1985(6) 0.8538(6) 0.2551(3) 0.0380(11) Uani 1 1 d .
H24A H -0.1946 0.8931 0.1942 0.057 Uiso 1 1 calc R
H24B H -0.2595 0.9314 0.2863 0.057 Uiso 1 1 calc R
H24C H -0.2657 0.7625 0.2681 0.057 Uiso 1 1 calc R

loop_
_atom_site_aniso_label
_atom_site_aniso_U_11
_atom_site_aniso_U_22
_atom_site_aniso_U_33
_atom_site_aniso_U_23
_atom_site_aniso_U_13
_atom_site_aniso_U_12
Ru1 0.0244(2) 0.0240(2) 0.0232(2) -0.00638(14) -0.00128(14) -0.00268(14)
O1 0.0268(14) 0.0209(14) 0.0265(15) -0.0065(12) -0.0005(11) -0.0054(11)
O2 0.0278(15) 0.0243(15) 0.0257(15) -0.0054(12) 0.0024(12) -0.0051(12)
O3 0.0247(15) 0.0409(18) 0.0257(15) -0.0102(14) -0.0010(12) -0.0012(13)
O4 0.0293(15) 0.0315(16) 0.0245(15) -0.0073(13) 0.0029(12) -0.0023(12)
O5 0.0320(16) 0.0298(16) 0.0291(16) -0.0116(13) -0.0037(12) -0.0025(13)
O6 0.0246(14) 0.0372(17) 0.0280(16) -0.0086(13) -0.0016(12) -0.0029(12)
C1 0.0211(18) 0.0210(19) 0.026(2) -0.0067(16) -0.0032(15) -0.0011(15)
C2 0.0185(17) 0.0187(18) 0.029(2) -0.0066(15) -0.0021(15) 0.0012(14)
C3 0.0217(18) 0.024(2) 0.032(2) -0.0073(17) -0.0040(16) 0.0002(15)
C4 0.027(2) 0.020(2) 0.032(2) -0.0019(16) -0.0022(16) 0.0023(16)
C5 0.028(2) 0.032(2) 0.027(2) -0.0027(17) -0.0032(16) 0.0026(17)
C6 0.025(2) 0.030(2) 0.029(2) -0.0123(17) -0.0052(16) 0.0017(17)
C7 0.0185(18) 0.0213(19) 0.028(2) -0.0077(16) -0.0046(15) 0.0040(15)
C8 0.0177(18) 0.0215(19) 0.032(2) -0.0101(16) -0.0032(15) 0.0014(15)
C9 0.0266(19) 0.027(2) 0.030(2) -0.0094(17) -0.0059(16) -0.0016(16)
C10 0.029(2) 0.028(2) 0.045(3) -0.0178(19) -0.0040(18) -0.0049(17)
C11 0.029(2) 0.021(2) 0.047(3) -0.0098(19) -0.0017(19) -0.0045(17)
C12 0.027(2) 0.024(2) 0.033(2) -0.0049(17) -0.0024(17) -0.0010(16)
C13 0.0170(17) 0.0189(19) 0.032(2) -0.0078(16) -0.0020(14) -0.0008(14)
C14 0.0184(17) 0.0206(19) 0.026(2) -0.0035(15) 0.0018(14) 0.0019(14)
C15 0.030(2) 0.038(3) 0.051(3) -0.010(2) -0.008(2) 0.0028(19)
C16 0.030(2) 0.028(2) 0.036(2) -0.0133(19) -0.0089(18) -0.0009(17)
C17 0.039(2) 0.028(2) 0.036(2) -0.0005(18) -0.0079(19) -0.0017(18)
C18 0.041(2) 0.027(2) 0.026(2) -0.0082(17) -0.0058(18) -0.0095(18)
C19 0.048(3) 0.040(3) 0.026(2) -0.0041(19) -0.0006(19) -0.013(2)
C20 0.058(3) 0.038(3) 0.057(3) -0.023(2) -0.001(3) -0.012(2)
C21 0.040(2) 0.026(2) 0.026(2) -0.0081(17) 0.0028(17) -0.0055(18)
C22 0.041(2) 0.024(2) 0.038(2) -0.0077(18) 0.0014(19) -0.0001(18)
C23 0.033(2) 0.029(2) 0.024(2) 0.0028(17) 0.0044(17) 0.0003(17)
C24 0.033(2) 0.037(3) 0.039(3) 0.004(2) -0.0037(19) 0.0031(19)

loop_
_atom_type_symbol
_atom_type_description
_atom_type_scat_dispersion_real
_atom_type_scat_dispersion_imag
_atom_type_scat_source
C C 0.0180 0.0090 'International Tables Vol C Tables 4.2.6.8 and 6.1.1.4'
H H 0.0000 0.0000 'International Tables Vol C Tables 4.2.6.8 and 6.1.1.4'
O O 0.0490 0.0320 'International Tables Vol C Tables 4.2.6.8 and 6.1.1.4'
Ru Ru 0.0550 3.2960 'International Tables Vol C Tables 4.2.6.8 and 6.1.1.4'

loop_
_geom_angle_atom_site_label_1
_geom_angle_atom_site_label_2
_geom_angle_atom_site_label_3
_geom_angle
O6 Ru1 O2 86.33(12)
O6 Ru1 O1 87.51(12)
O2 Ru1 O1 80.88(11)
O6 Ru1 O4 88.36(12)
O2 Ru1 O4 94.60(12)
O1 Ru1 O4 174.05(10)
O6 Ru1 O5 93.27(12)
O2 Ru1 O5 177.27(10)
O1 Ru1 O5 96.41(12)
O4 Ru1 O5 88.09(12)
O6 Ru1 O3 178.14(10)
O2 Ru1 O3 91.83(12)
O1 Ru1 O3 92.00(12)
O4 Ru1 O3 91.99(12)
O5 Ru1 O3 88.56(12)
C1 O1 Ru1 111.7(2)
C14 O2 Ru1 111.8(2)
C16 O3 Ru1 123.6(3)
C18 O4 Ru1 124.8(3)
C21 O5 Ru1 122.9(3)
C23 O6 Ru1 124.0(3)
O1 C1 C14 116.3(3)
O1 C1 C2 123.0(3)
C14 C1 C2 120.5(3)
C3 C2 C7 120.6(4)
C3 C2 C1 120.3(4)
C7 C2 C1 119.0(3)
C4 C3 C2 120.4(4)
C4 C3 H3 119.8
C2 C3 H3 119.8
C3 C4 C5 119.6(4)
C3 C4 H4 120.2
C5 C4 H4 120.2
C6 C5 C4 120.4(4)
C6 C5 H5 119.8
C4 C5 H5 119.8
C5 C6 C7 121.2(4)
C5 C6 H6 119.4
C7 C6 H6 119.4
C6 C7 C2 117.7(4)
C6 C7 C8 121.9(4)
C2 C7 C8 120.4(4)
C9 C8 C13 117.6(4)
C9 C8 C7 122.3(4)
C13 C8 C7 120.1(3)
C10 C9 C8 121.0(4)
C10 C9 H9 119.5
C8 C9 H9 119.5
C9 C10 C11 120.4(4)
C9 C10 H10 119.8
C11 C10 H10 119.8
C12 C11 C10 119.7(4)
C12 C11 H11 120.1
C10 C11 H11 120.1
C11 C12 C13 120.9(4)
C11 C12 H12 119.5
C13 C12 H12 119.5
C12 C13 C8 120.3(4)
C12 C13 C14 120.4(4)
C8 C13 C14 119.2(3)
O2 C14 C13 122.1(3)
O2 C14 C1 117.0(4)
C13 C14 C1 120.7(3)
C16 C15 H15A 109.5
C16 C15 H15B 109.5
H15A C15 H15B 109.5
C16 C15 H15C 109.5
H15A C15 H15C 109.5
H15B C15 H15C 109.5
O3 C16 C17 126.3(4)
O3 C16 C15 114.1(4)
C17 C16 C15 119.6(4)
C16 C17 C18 126.8(4)
C16 C17 H17 116.6
C18 C17 H17 116.6
O4 C18 C17 125.4(4)
O4 C18 C19 115.5(4)
C17 C18 C19 119.1(4)
C18 C19 H19A 109.5
C18 C19 H19B 109.5
H19A C19 H19B 109.5
C18 C19 H19C 109.5
H19A C19 H19C 109.5
H19B C19 H19C 109.5
C21 C20 H20A 109.5
C21 C20 H20B 109.5
H20A C20 H20B 109.5
C21 C20 H20C 109.5
H20A C20 H20C 109.5
H20B C20 H20C 109.5
O5 C21 C22 126.0(4)
O5 C21 C20 114.8(4)
C22 C21 C20 119.2(4)
C23 C22 C21 127.6(4)
C23 C22 H22 116.2
C21 C22 H22 116.2
O6 C23 C22 125.0(4)
O6 C23 C24 114.1(4)
C22 C23 C24 120.8(4)
C23 C24 H24A 109.5
C23 C24 H24B 109.5
H24A C24 H24B 109.5
C23 C24 H24C 109.5
H24A C24 H24C 109.5
H24B C24 H24C 109.5

loop_
_geom_bond_atom_site_label_1
_geom_bond_atom_site_label_2
_geom_bond_distance
Ru1 O6 1.993(3)
Ru1 O2 1.997(3)
Ru1 O1 2.003(3)
Ru1 O4 2.013(3)
Ru1 O5 2.019(3)
Ru1 O3 2.031(3)
O1 C1 1.296(5)
O2 C14 1.289(5)
O3 C16 1.283(5)
O4 C18 1.273(5)
O5 C21 1.275(5)
O6 C23 1.290(5)
C1 C14 1.436(5)
C1 C2 1.437(5)
C2 C3 1.405(5)
C2 C7 1.412(5)
C3 C4 1.370(6)
C3 H3 0.9500
C4 C5 1.402(6)
C4 H4 0.9500
C5 C6 1.382(6)
C5 H5 0.9500
C6 C7 1.402(6)
C6 H6 0.9500
C7 C8 1.474(6)
C8 C9 1.403(5)
C8 C13 1.410(6)
C9 C10 1.388(6)
C9 H9 0.9500
C10 C11 1.394(7)
C10 H10 0.9500
C11 C12 1.358(6)
C11 H11 0.9500
C12 C13 1.407(5)
C12 H12 0.9500
C13 C14 1.435(5)
C15 C16 1.513(6)
C15 H15A 0.9800
C15 H15B 0.9800
C15 H15C 0.9800
C16 C17 1.383(6)
C17 C18 1.409(6)
C17 H17 0.9500
C18 C19 1.495(6)
C19 H19A 0.9800
C19 H19B 0.9800
C19 H19C 0.9800
C20 C21 1.509(6)
C20 H20A 0.9800
C20 H20B 0.9800
C20 H20C 0.9800
C21 C22 1.399(6)
C22 C23 1.387(6)
C22 H22 0.9500
C23 C24 1.496(6)
C24 H24A 0.9800
C24 H24B 0.9800
C24 H24C 0.9800

loop_
_geom_torsion_atom_site_label_1
_geom_torsion_atom_site_label_2
_geom_torsion_atom_site_label_3
_geom_torsion_atom_site_label_4
_geom_torsion
O6 Ru1 O1 C1 -73.7(3)
O2 Ru1 O1 C1 12.9(2)
O4 Ru1 O1 C1 -27.7(10)
O5 Ru1 O1 C1 -166.7(2)
O3 Ru1 O1 C1 104.5(3)
O6 Ru1 O2 C14 75.0(3)
O1 Ru1 O2 C14 -13.1(2)
O4 Ru1 O2 C14 163.0(3)
O5 Ru1 O2 C14 -7(2)
O3 Ru1 O2 C14 -104.8(3)
O6 Ru1 O3 C16 -90(3)
O2 Ru1 O3 C16 -84.2(3)
O1 Ru1 O3 C16 -165.1(3)
O4 Ru1 O3 C16 10.5(3)
O5 Ru1 O3 C16 98.6(3)
O6 Ru1 O4 C18 168.1(3)
O2 Ru1 O4 C18 81.9(3)
O1 Ru1 O4 C18 122.1(9)
O5 Ru1 O4 C18 -98.6(3)
O3 Ru1 O4 C18 -10.1(3)
O6 Ru1 O5 C21 -10.2(3)
O2 Ru1 O5 C21 71(2)
O1 Ru1 O5 C21 77.7(3)
O4 Ru1 O5 C21 -98.4(3)
O3 Ru1 O5 C21 169.5(3)
O2 Ru1 O6 C23 -166.0(3)
O1 Ru1 O6 C23 -85.0(3)
O4 Ru1 O6 C23 99.3(3)
O5 Ru1 O6 C23 11.3(3)
O3 Ru1 O6 C23 -160(3)
Ru1 O1 C1 C14 -10.8(4)
Ru1 O1 C1 C2 174.3(3)
O1 C1 C2 C3 -5.2(6)
C14 C1 C2 C3 -179.9(3)
O1 C1 C2 C7 173.0(3)
C14 C1 C2 C7 -1.6(5)
C7 C2 C3 C4 -1.1(6)
C1 C2 C3 C4 177.1(4)
C2 C3 C4 C5 -0.2(6)
C3 C4 C5 C6 1.1(6)
C4 C5 C6 C7 -0.7(6)
C5 C6 C7 C2 -0.6(6)
C5 C6 C7 C8 -179.2(4)
C3 C2 C7 C6 1.4(5)
C1 C2 C7 C6 -176.8(3)
C3 C2 C7 C8 -179.9(3)
C1 C2 C7 C8 1.9(5)
C6 C7 C8 C9 -0.9(6)
C2 C7 C8 C9 -179.5(3)
C6 C7 C8 C13 177.9(3)
C2 C7 C8 C13 -0.7(5)
C13 C8 C9 C10 -1.4(6)
C7 C8 C9 C10 177.5(4)
C8 C9 C10 C11 1.1(6)
C9 C10 C11 C12 0.0(6)
C10 C11 C12 C13 -0.8(6)
C11 C12 C13 C8 0.5(6)
C11 C12 C13 C14 -177.0(4)
C9 C8 C13 C12 0.6(5)
C7 C8 C13 C12 -178.3(3)
C9 C8 C13 C14 178.1(3)
C7 C8 C13 C14 -0.8(5)
Ru1 O2 C14 C13 -174.3(3)
Ru1 O2 C14 C1 11.3(4)
C12 C13 C14 O2 4.3(5)
C8 C13 C14 O2 -173.2(3)
C12 C13 C14 C1 178.5(3)
C8 C13 C14 C1 1.0(5)
O1 C1 C14 O2 -0.3(5)
C2 C1 C14 O2 174.7(3)
O1 C1 C14 C13 -174.8(3)
C2 C1 C14 C13 0.2(5)
Ru1 O3 C16 C17 -7.1(6)
Ru1 O3 C16 C15 173.0(3)
O3 C16 C17 C18 -1.2(8)
C15 C16 C17 C18 178.8(4)
Ru1 O4 C18 C17 6.0(6)
Ru1 O4 C18 C19 -173.7(3)
C16 C17 C18 O4 1.8(7)
C16 C17 C18 C19 -178.5(4)
Ru1 O5 C21 C22 5.5(6)
Ru1 O5 C21 C20 -175.5(3)
O5 C21 C22 C23 2.4(8)
C20 C21 C22 C23 -176.5(4)
Ru1 O6 C23 C22 -7.8(6)
Ru1 O6 C23 C24 172.0(3)
C21 C22 C23 O6 -1.2(7)
C21 C22 C23 C24 179.0(4)
